data_1572140
loop_
_publ_author_name
'Gong, Jianye'
'Wang, Xiaopeng'
'Zhang, Weijing'
'Wu, Yifan'
'Li, Kai'
'Sha, Renmanduhu'
'Liu, Lingxiu'
'Li, Chunbin'
'Feng, Lina'
'Jiang, Guoyu'
'Wang, Jianguo'
'Tang, Ben Zhong'

_publ_section_title
;
 Sulfur oxidation states manipulate excited state electronic
 configurations for constructing highly efficient organic type I
 photosensitizers.
;
_journal_issue 32
_journal_name_full 'Chemical science'
_journal_page_first 13001
_journal_page_last 13010
_journal_paper_doi 10.1039/d4sc03039g
_journal_volume 15
_journal_year 2024
_chemical_formula_moiety 'C48 H34 N2 S'
_chemical_formula_sum 'C48 H34 N2 S'
_chemical_formula_weight 670.83
_space_group_crystal_system monoclinic
_space_group_IT_number 15
_space_group_name_Hall '-C 2yc'
_space_group_name_H-M_alt 'C 1 2/c 1'
_atom_sites_solution_hydrogens geom
_atom_sites_solution_primary dual
_audit_creation_date 2021-12-15
_audit_creation_method
;
Olex2 1.3
(compiled 2020.11.12 svn.r5f609507 for OlexSys, GUI svn.r6408)
;
_audit_update_record
;
2024-01-13 deposited with the CCDC.	2024-07-11 downloaded from the CCDC.
;
_cell_angle_alpha 90
_cell_angle_beta 105.354(8)
_cell_angle_gamma 90
_cell_formula_units_Z 4
_cell_length_a 14.2638(10)
_cell_length_b 17.9124(12)
_cell_length_c 14.1231(10)
_cell_measurement_reflns_used 2980
_cell_measurement_temperature 150.00(10)
_cell_measurement_theta_max 28.7170
_cell_measurement_theta_min 2.9470
_cell_volume 3479.6(4)
_computing_cell_refinement 'CrysAlisPro 1.171.38.43f (Rigaku OD, 2015)'
_computing_data_collection 'CrysAlisPro 1.171.38.43f (Rigaku OD, 2015)'
_computing_data_reduction 'CrysAlisPro 1.171.38.43f (Rigaku OD, 2015)'
_computing_molecular_graphics 'Olex2 1.3 (Dolomanov et al., 2009)'
_computing_publication_material 'Olex2 1.3 (Dolomanov et al., 2009)'
_computing_structure_refinement 'SHELXL 2018/3 (Sheldrick, 2015)'
_computing_structure_solution 'SHELXT 2018/2 (Sheldrick, 2018)'
_diffrn_ambient_environment N~2~
_diffrn_ambient_temperature 150.00(10)
_diffrn_detector 'CCD plate'
_diffrn_detector_area_resol_mean 5.2684
_diffrn_detector_type AtlasS2
_diffrn_measured_fraction_theta_full 1.000
_diffrn_measured_fraction_theta_max 1.000
_diffrn_measurement_details
;
List of Runs (angles in degrees, time in seconds):

  # Type    Start    End  Width  t~exp~   \w     \q     \k     \f   Frames
#--------------------------------------------------------------------------
  1  \w    -11.00  82.00   1.00    5.00    --   11.90  37.00-150.00   93
  2  \w     54.00  97.00   1.00    5.00    --   11.90-178.00 120.00   43
  3  \w    -57.00  -2.00   1.00    5.00    --   11.90 -37.00  30.00   55
;
_diffrn_measurement_device 'four-circle diffractometer'
_diffrn_measurement_device_type 'SuperNova, Dual, Cu at zero, AtlasS2'
_diffrn_measurement_method '\w scans'
_diffrn_orient_matrix_type 'CrysAlisPro convention (1999,Acta A55,543-557)'
_diffrn_orient_matrix_UB_11 -0.0400175000
_diffrn_orient_matrix_UB_12 0.0234595000
_diffrn_orient_matrix_UB_13 0.0002261000
_diffrn_orient_matrix_UB_21 0.0199522000
_diffrn_orient_matrix_UB_22 0.0284545000
_diffrn_orient_matrix_UB_23 -0.0236580000
_diffrn_orient_matrix_UB_31 -0.0257149000
_diffrn_orient_matrix_UB_32 -0.0144057000
_diffrn_orient_matrix_UB_33 -0.0463956000
_diffrn_radiation_monochromator mirror
_diffrn_radiation_probe x-ray
_diffrn_radiation_type 'Mo K\a'
_diffrn_radiation_wavelength 0.71073
_diffrn_reflns_av_R_equivalents 0.0284
_diffrn_reflns_av_unetI/netI 0.0396
_diffrn_reflns_Laue_measured_fraction_full 1.000
_diffrn_reflns_Laue_measured_fraction_max 1.000
_diffrn_reflns_limit_h_max 14
_diffrn_reflns_limit_h_min -16
_diffrn_reflns_limit_k_max 21
_diffrn_reflns_limit_k_min -16
_diffrn_reflns_limit_l_max 16
_diffrn_reflns_limit_l_min -16
_diffrn_reflns_number 7498
_diffrn_reflns_point_group_measured_fraction_full 1.000
_diffrn_reflns_point_group_measured_fraction_max 1.000
_diffrn_reflns_theta_full 24.999
_diffrn_reflns_theta_max 24.999
_diffrn_reflns_theta_min 2.133
_diffrn_source 'micro-focus sealed X-ray tube'
_diffrn_source_type 'SuperNova (Mo) X-ray Source'
_exptl_absorpt_coefficient_mu 0.132
_exptl_absorpt_correction_T_max 1.00000
_exptl_absorpt_correction_T_min 0.64655
_exptl_absorpt_correction_type multi-scan
_exptl_absorpt_process_details
;
CrysAlisPro 1.171.38.43f (Rigaku Oxford Diffraction, 2015)
Empirical absorption correction using spherical harmonics,
 implemented in SCALE3 ABSPACK scaling algorithm.
;
_exptl_crystal_colour colourless
_exptl_crystal_colour_primary colourless
_exptl_crystal_density_diffrn 1.281
_exptl_crystal_description block
_exptl_crystal_F_000 1408
_exptl_crystal_size_max 0.14
_exptl_crystal_size_mid 0.12
_exptl_crystal_size_min 0.1
_refine_diff_density_max 0.222
_refine_diff_density_min -0.279
_refine_diff_density_rms 0.038
_refine_ls_extinction_method none
_refine_ls_goodness_of_fit_ref 1.027
_refine_ls_hydrogen_treatment constr
_refine_ls_matrix_type full
_refine_ls_number_parameters 231
_refine_ls_number_reflns 3069
_refine_ls_number_restraints 0
_refine_ls_restrained_S_all 1.027
_refine_ls_R_factor_all 0.0548
_refine_ls_R_factor_gt 0.0421
_refine_ls_shift/su_max 0.000
_refine_ls_shift/su_mean 0.000
_refine_ls_structure_factor_coef Fsqd
_refine_ls_weighting_details 'w=1/[\s^2^(Fo^2^)+(0.0442P)^2^+1.4325P] where P=(Fo^2^+2Fc^2^)/3'
_refine_ls_weighting_scheme calc
_refine_ls_wR_factor_gt 0.0945
_refine_ls_wR_factor_ref 0.1031
_reflns_Friedel_coverage 0.000
_reflns_number_gt 2474
_reflns_number_total 3069
_reflns_threshold_expression 'I > 2\s(I)'
_cod_data_source_file d4sc03039g2.cif
_cod_data_source_block sf-2tpa
_cod_depositor_comments 'Adding full bibliography for 1572140--1572142.cif.'
_cod_database_code 1572140
_shelx_shelxl_version_number 2018/3
_shelx_space_group_comment
;
The symmetry employed for this shelxl refinement is uniquely defined
by the following loop, which should always be used as a source of
symmetry information in preference to the above space-group names.
They are only intended as comments.
;
_shelx_estimated_absorpt_t_max 0.987
_shelx_estimated_absorpt_t_min 0.982
_reflns_odcompleteness_completeness 99.92
_reflns_odcompleteness_iscentric 1
_reflns_odcompleteness_theta 26.32
_olex2_refinement_description
;
1. Fixed Uiso
 At 1.2 times of:
  All C(H) groups
2.a Aromatic/amide H refined with riding coordinates:
 C2(H2), C3(H3), C4(H4), C5(H5), C6(H6), C8(H8), C9(H9), C10(H10), C11(H11),
 C12(H12), C14(H14), C15(H15), C17(H17), C18(H18), C20(H20), C21(H21), C24(H24)
;
_olex2_submission_special_instructions 'No special instructions were received'
_oxdiff_exptl_absorpt_empirical_details
;
Empirical correction (ABSPACK) includes:
- Absorption correction using spherical harmonics
- Frame scaling
;
_oxdiff_exptl_absorpt_empirical_full_max 1.629
_oxdiff_exptl_absorpt_empirical_full_min 0.610

loop_
_space_group_symop_operation_xyz
'x, y, z'
'-x, y, -z+1/2'
'x+1/2, y+1/2, z'
'-x+1/2, y+1/2, -z+1/2'
'-x, -y, -z'
'x, -y, z-1/2'
'-x+1/2, -y+1/2, -z'
'x+1/2, -y+1/2, z-1/2'

loop_
_atom_site_label
_atom_site_type_symbol
_atom_site_fract_x
_atom_site_fract_y
_atom_site_fract_z
_atom_site_U_iso_or_equiv
_atom_site_adp_type
_atom_site_occupancy
_atom_site_site_symmetry_order
_atom_site_calc_flag
_atom_site_refinement_flags_posn
_atom_site_refinement_flags_adp
_atom_site_refinement_flags_occupancy
_atom_site_disorder_assembly
_atom_site_disorder_group
S1 S 0.500000 1.01703(3) 0.750000 0.0391(2) Uani 1 2 d S T P . .
N1 N 0.31276(10) 0.59043(8) 0.25284(10) 0.0352(4) Uani 1 1 d . . . . .
C1 C 0.27085(11) 0.60956(10) 0.15278(12) 0.0301(4) Uani 1 1 d . . . . .
C2 C 0.20135(11) 0.66600(10) 0.12961(12) 0.0346(4) Uani 1 1 d . . . . .
H2 H 0.181501 0.690163 0.179282 0.042 Uiso 1 1 calc R U . . .
C3 C 0.16183(12) 0.68609(11) 0.03255(13) 0.0389(5) Uani 1 1 d . . . . .
H3 H 0.116306 0.724406 0.017453 0.047 Uiso 1 1 calc R U . . .
C4 C 0.18933(14) 0.64984(11) -0.04187(13) 0.0416(5) Uani 1 1 d . . . . .
H4 H 0.162549 0.663601 -0.106923 0.050 Uiso 1 1 calc R U . . .
C5 C 0.25678(14) 0.59307(11) -0.01926(13) 0.0401(5) Uani 1 1 d . . . . .
H5 H 0.274484 0.567827 -0.069427 0.048 Uiso 1 1 calc R U . . .
C6 C 0.29826(12) 0.57338(10) 0.07721(13) 0.0363(4) Uani 1 1 d . . . . .
H6 H 0.344774 0.535736 0.091754 0.044 Uiso 1 1 calc R U . . .
C7 C 0.34372(12) 0.51649(10) 0.27897(12) 0.0313(4) Uani 1 1 d . . . . .
C8 C 0.43190(12) 0.50258(10) 0.34791(13) 0.0374(5) Uani 1 1 d . . . . .
H8 H 0.470963 0.542115 0.377726 0.045 Uiso 1 1 calc R U . . .
C9 C 0.46098(14) 0.43007(11) 0.37172(15) 0.0461(5) Uani 1 1 d . . . . .
H9 H 0.519289 0.420986 0.418595 0.055 Uiso 1 1 calc R U . . .
C10 C 0.40476(15) 0.37081(11) 0.32697(15) 0.0466(5) Uani 1 1 d . . . . .
H10 H 0.425381 0.322043 0.342859 0.056 Uiso 1 1 calc R U . . .
C11 C 0.31809(15) 0.38440(11) 0.25875(14) 0.0446(5) Uani 1 1 d . . . . .
H11 H 0.280120 0.344680 0.227827 0.054 Uiso 1 1 calc R U . . .
C12 C 0.28729(13) 0.45635(11) 0.23604(13) 0.0398(5) Uani 1 1 d . . . . .
H12 H 0.227581 0.464859 0.191118 0.048 Uiso 1 1 calc R U . . .
C13 C 0.33953(11) 0.64863(10) 0.32338(12) 0.0305(4) Uani 1 1 d . . . . .
C14 C 0.38555(12) 0.71254(10) 0.30243(12) 0.0355(4) Uani 1 1 d . . . . .
H14 H 0.400040 0.717065 0.242243 0.043 Uiso 1 1 calc R U . . .
C15 C 0.40980(12) 0.76925(10) 0.37056(12) 0.0350(4) Uani 1 1 d . . . . .
H15 H 0.439521 0.812036 0.354973 0.042 Uiso 1 1 calc R U . . .
C16 C 0.39081(11) 0.76399(10) 0.46245(12) 0.0303(4) Uani 1 1 d . . . . .
C17 C 0.34652(12) 0.69887(9) 0.48280(12) 0.0308(4) Uani 1 1 d . . . . .
H17 H 0.334128 0.693381 0.543846 0.037 Uiso 1 1 calc R U . . .
C18 C 0.32052(12) 0.64219(10) 0.41445(12) 0.0321(4) Uani 1 1 d . . . . .
H18 H 0.290164 0.599563 0.429557 0.038 Uiso 1 1 calc R U . . .
C19 C 0.41528(11) 0.82679(9) 0.53300(12) 0.0298(4) Uani 1 1 d . . . . .
C20 C 0.40431(13) 0.90045(10) 0.49812(13) 0.0376(4) Uani 1 1 d . . . . .
H20 H 0.381308 0.908492 0.430892 0.045 Uiso 1 1 calc R U . . .
C21 C 0.42623(13) 0.96119(10) 0.55940(14) 0.0389(5) Uani 1 1 d . . . . .
H21 H 0.416113 1.009475 0.534595 0.047 Uiso 1 1 calc R U . . .
C22 C 0.46390(12) 0.94868(9) 0.65938(13) 0.0318(4) Uani 1 1 d . . . . .
C23 C 0.47800(11) 0.87582(9) 0.69713(12) 0.0280(4) Uani 1 1 d . . . . .
C24 C 0.45098(11) 0.81547(9) 0.63353(12) 0.0274(4) Uani 1 1 d . . . . .
H24 H 0.456879 0.767157 0.658546 0.033 Uiso 1 1 calc R U . . .

loop_
_atom_site_aniso_label
_atom_site_aniso_U_11
_atom_site_aniso_U_22
_atom_site_aniso_U_33
_atom_site_aniso_U_23
_atom_site_aniso_U_13
_atom_site_aniso_U_12
S1 0.0474(4) 0.0227(3) 0.0479(4) 0.000 0.0136(3) 0.000
N1 0.0409(8) 0.0339(8) 0.0249(7) -0.0011(6) -0.0017(6) 0.0046(7)
C1 0.0253(8) 0.0361(10) 0.0266(9) 0.0012(8) 0.0025(7) -0.0012(8)
C2 0.0299(9) 0.0412(11) 0.0310(9) -0.0022(8) 0.0050(7) 0.0009(8)
C3 0.0332(9) 0.0413(11) 0.0370(10) 0.0063(9) 0.0001(8) 0.0015(9)
C4 0.0502(11) 0.0450(12) 0.0269(9) 0.0054(9) 0.0053(8) -0.0101(10)
C5 0.0508(11) 0.0423(11) 0.0316(10) -0.0008(9) 0.0187(9) -0.0066(10)
C6 0.0346(9) 0.0393(11) 0.0364(10) 0.0018(9) 0.0119(8) 0.0025(8)
C7 0.0331(9) 0.0350(10) 0.0255(9) -0.0003(8) 0.0071(7) 0.0017(8)
C8 0.0289(9) 0.0396(11) 0.0409(10) -0.0015(9) 0.0045(8) 0.0020(8)
C9 0.0374(10) 0.0493(13) 0.0498(12) 0.0061(10) 0.0084(9) 0.0130(10)
C10 0.0569(12) 0.0362(11) 0.0537(12) 0.0064(10) 0.0269(10) 0.0135(10)
C11 0.0601(12) 0.0375(11) 0.0393(11) -0.0063(9) 0.0185(10) -0.0063(10)
C12 0.0410(10) 0.0435(11) 0.0312(9) -0.0017(9) 0.0031(8) -0.0041(9)
C13 0.0280(8) 0.0323(10) 0.0270(9) 0.0015(8) 0.0002(7) 0.0051(8)
C14 0.0350(9) 0.0464(11) 0.0237(9) 0.0014(8) 0.0055(7) -0.0005(9)
C15 0.0346(9) 0.0385(11) 0.0290(9) 0.0035(8) 0.0035(8) -0.0044(8)
C16 0.0251(8) 0.0327(10) 0.0289(9) 0.0050(8) -0.0002(7) 0.0050(8)
C17 0.0325(9) 0.0328(10) 0.0259(9) 0.0036(7) 0.0055(7) 0.0055(8)
C18 0.0330(9) 0.0285(9) 0.0333(9) 0.0050(8) 0.0061(8) 0.0017(8)
C19 0.0261(8) 0.0307(9) 0.0309(9) 0.0011(8) 0.0044(7) 0.0025(8)
C20 0.0395(9) 0.0367(11) 0.0326(9) 0.0083(8) 0.0028(8) 0.0062(9)
C21 0.0431(10) 0.0272(10) 0.0454(11) 0.0099(9) 0.0101(9) 0.0053(9)
C22 0.0305(9) 0.0259(9) 0.0408(10) 0.0028(8) 0.0125(8) 0.0028(8)
C23 0.0250(8) 0.0272(9) 0.0330(9) 0.0014(7) 0.0095(7) 0.0025(7)
C24 0.0266(8) 0.0236(9) 0.0322(9) 0.0038(7) 0.0082(7) 0.0032(7)

loop_
_atom_type_symbol
_atom_type_description
_atom_type_scat_dispersion_real
_atom_type_scat_dispersion_imag
_atom_type_scat_source
C C 0.0033 0.0016 'International Tables Vol C Tables 4.2.6.8 and 6.1.1.4'
H H 0.0000 0.0000 'International Tables Vol C Tables 4.2.6.8 and 6.1.1.4'
N N 0.0061 0.0033 'International Tables Vol C Tables 4.2.6.8 and 6.1.1.4'
S S 0.1246 0.1234 'International Tables Vol C Tables 4.2.6.8 and 6.1.1.4'

loop_
_geom_angle_atom_site_label_1
_geom_angle_atom_site_label_2
_geom_angle_atom_site_label_3
_geom_angle
_geom_angle_site_symmetry_1
_geom_angle_site_symmetry_3
_geom_angle_publ_flag
C22 S1 C22 91.03(11) . 2_656 ?
C1 N1 C13 118.91(14) . . ?
C7 N1 C1 120.32(14) . . ?
C7 N1 C13 119.76(12) . . ?
C2 C1 N1 119.60(16) . . ?
C6 C1 N1 121.37(15) . . ?
C6 C1 C2 119.03(15) . . ?
C1 C2 H2 120.0 . . ?
C3 C2 C1 119.94(17) . . ?
C3 C2 H2 120.0 . . ?
C2 C3 H3 119.7 . . ?
C4 C3 C2 120.61(17) . . ?
C4 C3 H3 119.7 . . ?
C3 C4 H4 120.2 . . ?
C5 C4 C3 119.56(16) . . ?
C5 C4 H4 120.2 . . ?
C4 C5 H5 119.7 . . ?
C4 C5 C6 120.52(18) . . ?
C6 C5 H5 119.7 . . ?
C1 C6 H6 119.8 . . ?
C5 C6 C1 120.31(17) . . ?
C5 C6 H6 119.8 . . ?
C8 C7 N1 120.75(15) . . ?
C12 C7 N1 120.62(14) . . ?
C12 C7 C8 118.63(16) . . ?
C7 C8 H8 120.1 . . ?
C9 C8 C7 119.77(17) . . ?
C9 C8 H8 120.1 . . ?
C8 C9 H9 119.6 . . ?
C8 C9 C10 120.86(17) . . ?
C10 C9 H9 119.6 . . ?
C9 C10 H10 120.3 . . ?
C11 C10 C9 119.44(18) . . ?
C11 C10 H10 120.3 . . ?
C10 C11 H11 119.9 . . ?
C12 C11 C10 120.24(18) . . ?
C12 C11 H11 119.9 . . ?
C7 C12 H12 119.5 . . ?
C11 C12 C7 121.02(16) . . ?
C11 C12 H12 119.5 . . ?
C14 C13 N1 120.59(15) . . ?
C18 C13 N1 120.40(15) . . ?
C18 C13 C14 119.01(16) . . ?
C13 C14 H14 119.9 . . ?
C15 C14 C13 120.24(16) . . ?
C15 C14 H14 119.9 . . ?
C14 C15 H15 119.2 . . ?
C14 C15 C16 121.60(17) . . ?
C16 C15 H15 119.2 . . ?
C15 C16 C19 120.28(15) . . ?
C17 C16 C15 117.28(16) . . ?
C17 C16 C19 122.42(15) . . ?
C16 C17 H17 119.2 . . ?
C18 C17 C16 121.58(16) . . ?
C18 C17 H17 119.2 . . ?
C13 C18 H18 119.9 . . ?
C17 C18 C13 120.27(16) . . ?
C17 C18 H18 119.9 . . ?
C20 C19 C16 119.57(15) . . ?
C24 C19 C16 122.22(15) . . ?
C24 C19 C20 118.20(16) . . ?
C19 C20 H20 118.7 . . ?
C21 C20 C19 122.56(16) . . ?
C21 C20 H20 118.7 . . ?
C20 C21 H21 120.8 . . ?
C20 C21 C22 118.34(16) . . ?
C22 C21 H21 120.8 . . ?
C21 C22 S1 126.22(14) . . ?
C21 C22 C23 120.91(16) . . ?
C23 C22 S1 112.86(13) . . ?
C22 C23 C23 111.61(10) . 2_656 ?
C24 C23 C22 119.29(15) . . ?
C24 C23 C23 129.10(9) . 2_656 ?
C19 C24 C23 120.60(15) . . ?
C19 C24 H24 119.7 . . ?
C23 C24 H24 119.7 . . ?

loop_
_geom_bond_atom_site_label_1
_geom_bond_atom_site_label_2
_geom_bond_distance
_geom_bond_site_symmetry_2
_geom_bond_publ_flag
S1 C22 1.7474(17) . ?
S1 C22 1.7474(17) 2_656 ?
N1 C1 1.423(2) . ?
N1 C7 1.414(2) . ?
N1 C13 1.423(2) . ?
C1 C2 1.393(2) . ?
C1 C6 1.390(2) . ?
C2 H2 0.9300 . ?
C2 C3 1.385(2) . ?
C3 H3 0.9300 . ?
C3 C4 1.378(3) . ?
C4 H4 0.9300 . ?
C4 C5 1.378(3) . ?
C5 H5 0.9300 . ?
C5 C6 1.380(2) . ?
C6 H6 0.9300 . ?
C7 C8 1.394(2) . ?
C7 C12 1.385(2) . ?
C8 H8 0.9300 . ?
C8 C9 1.378(3) . ?
C9 H9 0.9300 . ?
C9 C10 1.379(3) . ?
C10 H10 0.9300 . ?
C10 C11 1.373(3) . ?
C11 H11 0.9300 . ?
C11 C12 1.372(3) . ?
C12 H12 0.9300 . ?
C13 C14 1.390(2) . ?
C13 C18 1.388(2) . ?
C14 H14 0.9300 . ?
C14 C15 1.379(2) . ?
C15 H15 0.9300 . ?
C15 C16 1.397(2) . ?
C16 C17 1.392(2) . ?
C16 C19 1.482(2) . ?
C17 H17 0.9300 . ?
C17 C18 1.382(2) . ?
C18 H18 0.9300 . ?
C19 C20 1.403(2) . ?
C19 C24 1.391(2) . ?
C20 H20 0.9300 . ?
C20 C21 1.374(2) . ?
C21 H21 0.9300 . ?
C21 C22 1.390(2) . ?
C22 C23 1.404(2) . ?
C23 C23 1.459(3) 2_656 ?
C23 C24 1.393(2) . ?
C24 H24 0.9300 . ?

loop_
_geom_torsion_atom_site_label_1
_geom_torsion_atom_site_label_2
_geom_torsion_atom_site_label_3
_geom_torsion_atom_site_label_4
_geom_torsion
_geom_torsion_site_symmetry_1
_geom_torsion_site_symmetry_2
_geom_torsion_site_symmetry_3
_geom_torsion_site_symmetry_4
_geom_torsion_publ_flag
S1 C22 C23 C23 -1.6(2) . . . 2_656 ?
S1 C22 C23 C24 178.95(12) . . . . ?
N1 C1 C2 C3 178.54(16) . . . . ?
N1 C1 C6 C5 -179.80(16) . . . . ?
N1 C7 C8 C9 -179.51(17) . . . . ?
N1 C7 C12 C11 178.03(17) . . . . ?
N1 C13 C14 C15 178.91(14) . . . . ?
N1 C13 C18 C17 -179.93(14) . . . . ?
C1 N1 C7 C8 137.02(17) . . . . ?
C1 N1 C7 C12 -42.5(2) . . . . ?
C1 N1 C13 C14 -42.3(2) . . . . ?
C1 N1 C13 C18 138.11(16) . . . . ?
C1 C2 C3 C4 1.1(3) . . . . ?
C2 C1 C6 C5 -0.2(3) . . . . ?
C2 C3 C4 C5 0.0(3) . . . . ?
C3 C4 C5 C6 -1.3(3) . . . . ?
C4 C5 C6 C1 1.4(3) . . . . ?
C6 C1 C2 C3 -1.0(3) . . . . ?
C7 N1 C1 C2 149.33(16) . . . . ?
C7 N1 C1 C6 -31.1(2) . . . . ?
C7 N1 C13 C14 126.26(17) . . . . ?
C7 N1 C13 C18 -53.4(2) . . . . ?
C7 C8 C9 C10 1.1(3) . . . . ?
C8 C7 C12 C11 -1.5(3) . . . . ?
C8 C9 C10 C11 -0.9(3) . . . . ?
C9 C10 C11 C12 -0.6(3) . . . . ?
C10 C11 C12 C7 1.8(3) . . . . ?
C12 C7 C8 C9 0.1(3) . . . . ?
C13 N1 C1 C2 -42.2(2) . . . . ?
C13 N1 C1 C6 137.34(18) . . . . ?
C13 N1 C7 C8 -31.3(2) . . . . ?
C13 N1 C7 C12 149.10(17) . . . . ?
C13 C14 C15 C16 1.1(2) . . . . ?
C14 C13 C18 C17 0.4(2) . . . . ?
C14 C15 C16 C17 0.2(2) . . . . ?
C14 C15 C16 C19 -178.29(15) . . . . ?
C15 C16 C17 C18 -1.2(2) . . . . ?
C15 C16 C19 C20 36.0(2) . . . . ?
C15 C16 C19 C24 -142.63(17) . . . . ?
C16 C17 C18 C13 0.9(2) . . . . ?
C16 C19 C20 C21 -179.58(16) . . . . ?
C16 C19 C24 C23 176.61(15) . . . . ?
C17 C16 C19 C20 -142.38(17) . . . . ?
C17 C16 C19 C24 39.0(2) . . . . ?
C18 C13 C14 C15 -1.5(2) . . . . ?
C19 C16 C17 C18 177.22(14) . . . . ?
C19 C20 C21 C22 2.3(3) . . . . ?
C20 C19 C24 C23 -2.1(2) . . . . ?
C20 C21 C22 S1 178.09(14) . . . . ?
C20 C21 C22 C23 -0.9(3) . . . . ?
C21 C22 C23 C23 177.52(18) . . . 2_656 ?
C21 C22 C23 C24 -2.0(2) . . . . ?
C22 S1 C22 C21 -178.4(2) 2_656 . . . ?
C22 S1 C22 C23 0.59(8) 2_656 . . . ?
C22 C23 C24 C19 3.4(2) . . . . ?
C23 C23 C24 C19 -175.9(2) 2_656 . . . ?
C24 C19 C20 C21 -0.9(3) . . . . ?
